data_1542039
loop_
_publ_author_name
'Simon, A.'
'von Schnering, H.G.'
'Schaefer, H.'
'Woehrle, H.'

_publ_section_title
;
 Nb6 Cl14 Synthese, Eigenschaften, Struktur
;
_journal_name_full 'Zeitschrift fuer Anorganische und Allgemeine Chemie'
_journal_page_first 155
_journal_page_last 170
_journal_volume 339
_journal_year 1965
_chemical_formula_sum 'Cl14 Nb6'
_chemical_name_systematic 'Nb6 Cl14'
_space_group_IT_number 64
_symmetry_space_group_name_Hall '-B 2 2ab'
_symmetry_space_group_name_H-M 'B b e m'
_cell_angle_alpha 90
_cell_angle_beta 90
_cell_angle_gamma 90
_cell_formula_units_Z 4
_cell_length_a 12.252
_cell_length_b 11.019
_cell_length_c 13.494
_cell_volume 1821.755
_citation_journal_id_ASTM ZAACAB
_cod_data_source_file Simon_ZAACAB_1965_780.cif
_cod_data_source_block Cl14Nb6
_cod_original_sg_symbol_Hall '-C 2ac 2 (y,z,x)'
_cod_original_sg_symbol_H-M 'B b c m'
_cod_database_code 1542039

loop_
_symmetry_equiv_pos_as_xyz
x,y,z
-x,y+1/2,-z+1/2
-x,-y,z
x,-y+1/2,-z+1/2
-x,-y,-z
x,-y-1/2,z-1/2
x,y,-z
-x,y-1/2,z-1/2
x+1/2,y,z+1/2
-x+1/2,y+1/2,-z+1
-x+1/2,-y,z+1/2
x+1/2,-y+1/2,-z+1
-x+1/2,-y,-z+1/2
x+1/2,-y-1/2,z
x+1/2,y,-z+1/2
-x+1/2,y-1/2,z

loop_
_atom_site_label
_atom_site_type_symbol
_atom_site_fract_x
_atom_site_fract_y
_atom_site_fract_z
_atom_site_occupancy
_atom_site_U_iso_or_equiv
Cl4 Cl-1 0.239 0.013 0.124 1 0.0
Cl5 Cl-1 0.138 0.25 0.25 1 0.0
Nb1 Nb+2 0.0639 0.1135 0.1098 1 0.0
Cl3 Cl-1 0.4 0.259 0.124 1 0.0
Nb2 Nb+2 0.862 0.0972 0 1 0.0
Cl1 Cl-1 0 0 0.25 1 0.0
Cl2 Cl-1 0.149 0.266 0 1 0.0
